data_4305419
loop_
_publ_author_name
'Haisheng Lin'
'Paul A. Maggard'

_publ_section_title
;
Synthesis and Structures of a New Series of Silver-Vanadate Hybrid Solids
and Their Optical and Photocatalytic Properties
;
_journal_name_full 'Inorganic Chemistry'
_journal_page_first 8044
_journal_page_last 8052
_journal_paper_doi 10.1021/ic8004129
_journal_volume 47
_journal_year 2008
_chemical_formula_sum 'C10 H6 Ag4 N4 O10 V2'
_chemical_formula_weight 875.55
_chemical_name_systematic
; 
 ? 
;
_space_group_IT_number 2
_symmetry_cell_setting triclinic
_symmetry_space_group_name_Hall '-P 1'
_symmetry_space_group_name_H-M 'P -1'
_atom_sites_solution_hydrogens geom
_atom_sites_solution_primary direct
_atom_sites_solution_secondary difmap
_audit_creation_method SHELXL-97
_cell_angle_alpha 89.110(7)
_cell_angle_beta 87.719(9)
_cell_angle_gamma 86.243(8)
_cell_formula_units_Z 2
_cell_length_a 3.5800(14)
_cell_length_b 11.839(4)
_cell_length_c 19.321(7)
_cell_measurement_reflns_used 4678
_cell_measurement_temperature 193(2)
_cell_measurement_theta_max 27.5
_cell_measurement_theta_min 2.85
_cell_volume 816.4(5)
_computing_structure_refinement 'SHELXL-97 (Sheldrick, 1997)'
_computing_structure_solution 'SHELXS-97 (Sheldrick, 1990)'
_diffrn_ambient_temperature 193(2)
_diffrn_measured_fraction_theta_full 0.992
_diffrn_measured_fraction_theta_max 0.992
_diffrn_radiation_monochromator graphite
_diffrn_radiation_source 'fine-focus sealed tube'
_diffrn_radiation_type MoK\a
_diffrn_radiation_wavelength 0.71073
_diffrn_reflns_av_R_equivalents 0.0000
_diffrn_reflns_av_sigmaI/netI 0.0299
_diffrn_reflns_limit_h_max 5
_diffrn_reflns_limit_h_min -5
_diffrn_reflns_limit_k_max 16
_diffrn_reflns_limit_k_min -16
_diffrn_reflns_limit_l_max 27
_diffrn_reflns_limit_l_min -27
_diffrn_reflns_number 5725
_diffrn_reflns_theta_full 30.00
_diffrn_reflns_theta_max 30.00
_diffrn_reflns_theta_min 4.02
_exptl_absorpt_coefficient_mu 5.870
_exptl_absorpt_correction_T_max 0.840
_exptl_absorpt_correction_T_min 0.510
_exptl_absorpt_correction_type multi-scan
_exptl_absorpt_process_details SADABS
_exptl_crystal_colour yellow
_exptl_crystal_density_diffrn 3.561
_exptl_crystal_density_method 'not measured'
_exptl_crystal_description needle
_exptl_crystal_F_000 816
_exptl_crystal_size_max 0.45
_exptl_crystal_size_mid 0.10
_exptl_crystal_size_min 0.03
_refine_diff_density_max 2.299
_refine_diff_density_min -2.497
_refine_diff_density_rms 0.403
_refine_ls_extinction_method none
_refine_ls_goodness_of_fit_ref 1.125
_refine_ls_hydrogen_treatment constr
_refine_ls_matrix_type full
_refine_ls_number_parameters 274
_refine_ls_number_reflns 4525
_refine_ls_number_restraints 228
_refine_ls_restrained_S_all 1.099
_refine_ls_R_factor_all 0.0704
_refine_ls_R_factor_gt 0.0678
_refine_ls_shift/su_max 0.017
_refine_ls_shift/su_mean 0.001
_refine_ls_structure_factor_coef Fsqd
_refine_ls_weighting_details 'calc w=1/[\s^2^(Fo^2^)+(0.0883P)^2^+28.2369P] where P=(Fo^2^+2Fc^2^)/3'
_refine_ls_weighting_scheme calc
_refine_ls_wR_factor_gt 0.1758
_refine_ls_wR_factor_ref 0.1777
_reflns_number_gt 4329
_reflns_number_total 4525
_reflns_threshold_expression >2sigma(I)
_cod_data_source_file ic8004129_si_002_3.cif
_cod_data_source_block III
_cod_database_code 4305419

loop_
_symmetry_equiv_pos_as_xyz
'x, y, z'
'-x, -y, -z'

loop_
_atom_site_label
_atom_site_type_symbol
_atom_site_fract_x
_atom_site_fract_y
_atom_site_fract_z
_atom_site_U_iso_or_equiv
_atom_site_adp_type
_atom_site_occupancy
_atom_site_symmetry_multiplicity
_atom_site_calc_flag
_atom_site_refinement_flags
_atom_site_disorder_assembly
_atom_site_disorder_group
Ag1 Ag 0.1801(4) 0.14142(10) 0.48822(6) 0.0251(3) Uani 1 1 d U . .
Ag2 Ag -0.2230(3) 0.26490(10) 0.85949(6) 0.0204(3) Uani 1 1 d U . .
Ag3 Ag -0.3650(4) 0.33914(9) 0.00231(7) 0.0247(3) Uani 1 1 d U . .
Ag4 Ag 0.3628(3) 0.25716(9) 0.35463(6) 0.0195(3) Uani 1 1 d U . .
V1 V 0.2484(7) 0.07443(18) 0.95047(13) 0.0104(5) Uani 1 1 d U . .
V2 V 0.7747(7) 0.43684(19) 0.44597(13) 0.0108(5) Uani 1 1 d U . .
O1 O 0.331(3) -0.0285(8) 0.5669(5) 0.016(2) Uani 1 1 d U . .
O2 O 0.389(3) -0.0758(9) 0.6779(6) 0.026(3) Uani 1 1 d U . .
N1 N -0.003(4) 0.1775(10) 0.6046(7) 0.018(3) Uani 1 1 d U . .
N2 N -0.153(4) 0.2190(10) 0.7437(7) 0.017(3) Uani 1 1 d U . .
C1 C 0.293(4) -0.0091(12) 0.6316(8) 0.016(3) Uani 1 1 d U . .
C2 C 0.099(4) 0.0994(10) 0.6520(7) 0.010(3) Uani 1 1 d U . .
C3 C 0.008(4) 0.1198(11) 0.7233(7) 0.012(3) Uani 1 1 d U . .
H3 H 0.0637 0.0620 0.7568 0.014 Uiso 1 1 calc R . .
C4 C -0.253(4) 0.2949(11) 0.6948(8) 0.016(3) Uani 1 1 d U . .
H4 H -0.3763 0.3652 0.7081 0.019 Uiso 1 1 calc R . .
C5 C -0.181(4) 0.2730(11) 0.6253(8) 0.014(3) Uani 1 1 d U . .
H5 H -0.2604 0.3280 0.5917 0.016 Uiso 1 1 calc R . .
O3 O -0.475(3) 0.5121(8) 0.0731(6) 0.019(2) Uani 1 1 d U . .
O4 O -0.309(3) 0.5906(8) 0.1733(6) 0.017(2) Uani 1 1 d U . .
N3 N 0.151(3) 0.2847(9) 0.2456(6) 0.013(3) Uani 1 1 d U . .
N4 N -0.099(3) 0.3120(10) 0.1106(6) 0.016(3) Uani 1 1 d U . .
C6 C -0.324(5) 0.5101(11) 0.1311(8) 0.019(3) Uani 1 1 d U . .
C7 C -0.003(4) 0.3842(12) 0.2216(8) 0.016(3) Uani 1 1 d U . .
H7 H -0.0195 0.4479 0.2511 0.019 Uiso 1 1 calc R . .
C8 C -0.140(4) 0.3972(12) 0.1545(7) 0.012(3) Uani 1 1 d U . .
C9 C 0.059(4) 0.2127(12) 0.1333(8) 0.017(3) Uani 1 1 d U . .
H9 H 0.0870 0.1498 0.1032 0.020 Uiso 1 1 calc R . .
C10 C 0.179(4) 0.2019(11) 0.2005(8) 0.014(3) Uani 1 1 d U . .
H10 H 0.2887 0.1306 0.2149 0.017 Uiso 1 1 calc R . .
O5 O 0.217(3) 0.2178(8) 0.9466(5) 0.016(2) Uani 1 1 d U . .
O6 O 0.281(3) 0.0294(8) 0.8713(6) 0.024(3) Uani 1 1 d U . .
O7 O 0.744(3) 0.0577(7) 0.9812(5) 0.0100(19) Uani 1 1 d U . .
O8 O 0.813(3) 0.2951(7) 0.4347(5) 0.015(2) Uani 1 1 d U . .
O9 O 0.268(3) 0.4483(8) 0.4775(6) 0.020(2) Uani 1 1 d U . .
O10 O 0.779(3) 0.4973(9) 0.3707(5) 0.019(2) Uani 1 1 d U . .

loop_
_atom_site_aniso_label
_atom_site_aniso_U_11
_atom_site_aniso_U_22
_atom_site_aniso_U_33
_atom_site_aniso_U_23
_atom_site_aniso_U_13
_atom_site_aniso_U_12
Ag1 0.0380(8) 0.0230(6) 0.0128(6) 0.0021(5) -0.0023(5) 0.0111(5)
Ag2 0.0282(7) 0.0202(5) 0.0118(6) 0.0012(5) -0.0064(5) 0.0081(5)
Ag3 0.0432(8) 0.0167(5) 0.0144(7) -0.0011(5) -0.0159(5) 0.0057(5)
Ag4 0.0245(7) 0.0205(5) 0.0129(6) 0.0009(5) -0.0080(5) 0.0060(5)
V1 0.0090(12) 0.0105(10) 0.0118(13) 0.0036(9) -0.0051(9) 0.0002(8)
V2 0.0099(12) 0.0114(10) 0.0110(13) -0.0007(9) -0.0025(9) 0.0010(9)
O1 0.019(4) 0.018(4) 0.010(4) 0.003(3) -0.002(3) 0.006(3)
O2 0.020(4) 0.016(4) 0.013(4) 0.005(3) -0.003(3) 0.007(3)
N1 0.029(8) 0.012(5) 0.012(7) -0.004(5) -0.010(5) -0.001(5)
N2 0.021(4) 0.012(4) 0.017(4) -0.008(4) -0.002(4) 0.001(3)
C1 0.011(6) 0.017(6) 0.022(7) -0.003(5) 0.004(5) -0.006(5)
C2 0.010(3) 0.010(3) 0.010(3) 0.0001(10) -0.0007(10) -0.0013(10)
C3 0.012(5) 0.016(4) 0.008(5) 0.003(4) 0.001(4) 0.000(4)
C4 0.022(8) 0.008(6) 0.017(8) -0.002(6) 0.000(6) -0.006(5)
C5 0.022(8) 0.006(6) 0.014(8) 0.004(5) -0.012(6) -0.003(5)
O3 0.029(7) 0.018(5) 0.011(6) 0.001(4) -0.012(4) 0.007(4)
O4 0.023(4) 0.017(4) 0.012(4) 0.007(3) -0.009(3) 0.004(3)
N3 0.021(7) 0.010(5) 0.009(6) 0.006(5) -0.009(5) -0.003(4)
N4 0.010(6) 0.026(6) 0.012(7) -0.009(5) -0.005(5) -0.001(5)
C6 0.034(10) 0.007(6) 0.014(8) 0.006(6) 0.006(6) 0.006(6)
C7 0.020(8) 0.010(6) 0.016(8) -0.004(6) 0.004(6) -0.003(5)
C8 0.004(7) 0.028(8) 0.007(7) -0.005(6) 0.000(5) -0.004(5)
C9 0.011(7) 0.019(7) 0.020(9) 0.006(6) -0.006(6) -0.001(6)
C10 0.019(6) 0.004(5) 0.018(7) 0.005(5) 0.007(5) 0.001(4)
O5 0.018(6) 0.019(5) 0.011(6) 0.003(4) -0.003(4) -0.004(4)
O6 0.040(8) 0.019(5) 0.012(6) -0.007(4) 0.004(5) -0.004(5)
O7 0.010(2) 0.010(2) 0.010(2) 0.0010(10) -0.0005(10) -0.0003(10)
O8 0.021(6) 0.005(4) 0.021(6) 0.000(4) -0.011(4) -0.002(4)
O9 0.004(5) 0.028(6) 0.029(7) -0.018(5) 0.001(4) 0.000(4)
O10 0.022(6) 0.023(5) 0.011(6) 0.004(4) -0.001(4) -0.005(4)

loop_
_atom_type_symbol
_atom_type_description
_atom_type_scat_dispersion_real
_atom_type_scat_dispersion_imag
_atom_type_scat_source
C C 0.0033 0.0016 'International Tables Vol C Tables 4.2.6.8 and 6.1.1.4'
H H 0.0000 0.0000 'International Tables Vol C Tables 4.2.6.8 and 6.1.1.4'
N N 0.0061 0.0033 'International Tables Vol C Tables 4.2.6.8 and 6.1.1.4'
O O 0.0106 0.0060 'International Tables Vol C Tables 4.2.6.8 and 6.1.1.4'
V V 0.3005 0.5294 'International Tables Vol C Tables 4.2.6.8 and 6.1.1.4'
Ag Ag -0.8971 1.1015 'International Tables Vol C Tables 4.2.6.8 and 6.1.1.4'

loop_
_geom_angle_atom_site_label_1
_geom_angle_atom_site_label_2
_geom_angle_atom_site_label_3
_geom_angle
_geom_angle_site_symmetry_1
_geom_angle_site_symmetry_3
_geom_angle_publ_flag
N1 Ag1 O1 134.2(4) . 2_656 ?
N1 Ag1 O8 98.4(4) . 1_455 ?
O1 Ag1 O8 125.7(4) 2_656 1_455 ?
N1 Ag1 O1 67.9(4) . . ?
O1 Ag1 O1 72.4(4) 2_656 . ?
O8 Ag1 O1 158.7(4) 1_455 . ?
N1 Ag1 Ag4 142.2(3) . . ?
O1 Ag1 Ag4 73.6(2) 2_656 . ?
O8 Ag1 Ag4 53.5(3) 1_455 . ?
O1 Ag1 Ag4 145.9(2) . . ?
N2 Ag2 O5 126.2(4) . . ?
N2 Ag2 O4 87.5(4) . 2_466 ?
O5 Ag2 O4 141.8(3) . 2_466 ?
N2 Ag2 Ag3 174.7(3) . 1_556 ?
O5 Ag2 Ag3 58.9(3) . 1_556 ?
O4 Ag2 Ag3 87.2(3) 2_466 1_556 ?
O3 Ag3 N4 138.5(4) 2_465 . ?
O3 Ag3 O5 91.1(3) 2_465 1_454 ?
N4 Ag3 O5 127.7(4) . 1_454 ?
O3 Ag3 O3 72.9(4) 2_465 . ?
N4 Ag3 O3 69.4(4) . . ?
O5 Ag3 O3 133.0(4) 1_454 . ?
O3 Ag3 Ag2 70.7(3) 2_465 1_554 ?
N4 Ag3 Ag2 138.7(3) . 1_554 ?
O5 Ag3 Ag2 58.4(3) 1_454 1_554 ?
O3 Ag3 Ag2 142.0(3) . 1_554 ?
N3 Ag4 O8 147.6(4) . . ?
N3 Ag4 O2 89.1(4) . 2_656 ?
O8 Ag4 O2 97.8(3) . 2_656 ?
N3 Ag4 O8 106.2(4) . 1_455 ?
O8 Ag4 O8 95.8(4) . 1_455 ?
O2 Ag4 O8 124.9(4) 2_656 1_455 ?
N3 Ag4 Ag1 141.4(3) . . ?
O8 Ag4 Ag1 71.0(3) . . ?
O2 Ag4 Ag1 83.5(3) 2_656 . ?
O8 Ag4 Ag1 51.7(2) 1_455 . ?
N3 Ag4 V2 127.0(3) . . ?
O8 Ag4 V2 30.1(2) . . ?
O2 Ag4 V2 126.1(3) 2_656 . ?
O8 Ag4 V2 85.9(2) 1_455 . ?
Ag1 Ag4 V2 86.40(6) . . ?
O6 V1 O5 107.3(5) . . ?
O6 V1 O7 104.4(5) . . ?
O5 V1 O7 96.7(4) . . ?
O6 V1 O7 105.8(5) . 1_455 ?
O5 V1 O7 96.3(5) . 1_455 ?
O7 V1 O7 141.6(6) . 1_455 ?
O6 V1 O7 110.7(5) . 2_657 ?
O5 V1 O7 142.0(4) . 2_657 ?
O7 V1 O7 74.3(5) . 2_657 ?
O7 V1 O7 73.2(4) 1_455 2_657 ?
O10 V2 O8 108.2(5) . . ?
O10 V2 O9 105.1(6) . . ?
O8 V2 O9 97.3(5) . . ?
O10 V2 O9 104.7(5) . 1_655 ?
O8 V2 O9 96.0(4) . 1_655 ?
O9 V2 O9 141.5(6) . 1_655 ?
O10 V2 O9 111.4(5) . 2_666 ?
O8 V2 O9 140.4(5) . 2_666 ?
O9 V2 O9 73.1(5) . 2_666 ?
O9 V2 O9 73.6(5) 1_655 2_666 ?
O10 V2 Ag4 78.3(4) . . ?
O8 V2 Ag4 44.0(3) . . ?
O9 V2 Ag4 74.7(3) . . ?
O9 V2 Ag4 135.5(3) 1_655 . ?
O9 V2 Ag4 147.8(3) 2_666 . ?
C1 O1 Ag1 126.2(9) . 2_656 ?
C1 O1 Ag1 115.1(9) . . ?
Ag1 O1 Ag1 107.6(4) 2_656 . ?
C1 O2 Ag4 117.8(10) . 2_656 ?
C5 N1 C2 118.9(13) . . ?
C5 N1 Ag1 123.4(10) . . ?
C2 N1 Ag1 117.6(10) . . ?
C3 N2 C4 117.9(13) . . ?
C3 N2 Ag2 121.6(10) . . ?
C4 N2 Ag2 120.4(9) . . ?
O2 C1 O1 125.1(14) . . ?
O2 C1 C2 117.9(14) . . ?
O1 C1 C2 117.0(13) . . ?
N1 C2 C3 119.6(12) . . ?
N1 C2 C1 121.1(13) . . ?
C3 C2 C1 119.3(12) . . ?
N2 C3 C2 120.7(13) . . ?
N2 C4 C5 121.2(13) . . ?
N1 C5 C4 121.5(13) . . ?
C6 O3 Ag3 131.5(9) . 2_465 ?
C6 O3 Ag3 116.4(8) . . ?
Ag3 O3 Ag3 107.1(4) 2_465 . ?
C6 O4 Ag2 106.8(8) . 2_466 ?
C10 N3 C7 115.0(12) . . ?
C10 N3 Ag4 120.8(9) . . ?
C7 N3 Ag4 124.2(9) . . ?
C8 N4 C9 118.2(12) . . ?
C8 N4 Ag3 117.3(9) . . ?
C9 N4 Ag3 124.2(9) . . ?
O3 C6 O4 128.1(12) . . ?
O3 C6 C8 116.6(12) . . ?
O4 C6 C8 115.3(12) . . ?
N3 C7 C8 122.6(13) . . ?
N4 C8 C7 120.0(13) . . ?
N4 C8 C6 119.7(12) . . ?
C7 C8 C6 120.3(12) . . ?
N4 C9 C10 120.2(13) . . ?
N3 C10 C9 123.9(12) . . ?
V1 O5 Ag2 104.9(4) . . ?
V1 O5 Ag3 124.9(5) . 1_656 ?
Ag2 O5 Ag3 129.1(4) . 1_656 ?
V1 O7 V1 141.6(6) . 1_655 ?
V1 O7 V1 105.7(5) . 2_657 ?
V1 O7 V1 106.8(4) 1_655 2_657 ?
V2 O8 Ag4 105.9(4) . . ?
V2 O8 Ag1 133.6(5) . 1_655 ?
Ag4 O8 Ag1 120.3(4) . 1_655 ?
V2 O8 Ag4 106.0(5) . 1_655 ?
Ag4 O8 Ag4 95.8(4) . 1_655 ?
Ag1 O8 Ag4 74.8(3) 1_655 1_655 ?
V2 O9 V2 141.5(6) . 1_455 ?
V2 O9 V2 106.9(5) . 2_666 ?
V2 O9 V2 106.4(5) 1_455 2_666 ?

loop_
_geom_bond_atom_site_label_1
_geom_bond_atom_site_label_2
_geom_bond_distance
_geom_bond_site_symmetry_2
_geom_bond_publ_flag
Ag1 N1 2.354(14) . ?
Ag1 O1 2.361(10) 2_656 ?
Ag1 O8 2.416(9) 1_455 ?
Ag1 O1 2.546(9) . ?
Ag1 Ag4 2.973(2) . ?
Ag2 N2 2.311(13) . ?
Ag2 O5 2.385(9) . ?
Ag2 O4 2.409(9) 2_466 ?
Ag2 Ag3 2.924(2) 1_556 ?
Ag3 O3 2.326(10) 2_465 ?
Ag3 N4 2.343(12) . ?
Ag3 O5 2.434(9) 1_454 ?
Ag3 O3 2.481(10) . ?
Ag3 Ag2 2.924(2) 1_554 ?
Ag4 N3 2.278(11) . ?
Ag4 O8 2.348(9) . ?
Ag4 O2 2.354(11) 2_656 ?
Ag4 O8 2.476(12) 1_455 ?
Ag4 V2 3.248(3) . ?
V1 O6 1.625(11) . ?
V1 O5 1.695(10) . ?
V1 O7 1.890(9) . ?
V1 O7 1.901(10) 1_455 ?
V1 O7 2.031(10) 2_657 ?
V2 O10 1.610(11) . ?
V2 O8 1.692(9) . ?
V2 O9 1.887(11) . ?
V2 O9 1.906(10) 1_655 ?
V2 O9 2.019(10) 2_666 ?
O1 C1 1.274(18) . ?
O1 Ag1 2.361(10) 2_656 ?
O2 C1 1.229(18) . ?
O2 Ag4 2.354(11) 2_656 ?
N1 C5 1.321(18) . ?
N1 C2 1.335(18) . ?
N2 C3 1.332(17) . ?
N2 C4 1.337(19) . ?
C1 C2 1.470(19) . ?
C2 C3 1.425(19) . ?
C4 C5 1.381(19) . ?
O3 C6 1.263(18) . ?
O3 Ag3 2.326(10) 2_465 ?
O4 C6 1.268(17) . ?
O4 Ag2 2.409(9) 2_466 ?
N3 C10 1.318(17) . ?
N3 C7 1.351(16) . ?
N4 C8 1.325(17) . ?
N4 C9 1.345(18) . ?
C6 C8 1.522(19) . ?
C7 C8 1.406(19) . ?
C9 C10 1.39(2) . ?
O5 Ag3 2.434(9) 1_656 ?
O7 V1 1.900(10) 1_655 ?
O7 V1 2.031(9) 2_657 ?
O8 Ag1 2.416(9) 1_655 ?
O8 Ag4 2.476(12) 1_655 ?
O9 V2 1.906(10) 1_455 ?
O9 V2 2.019(10) 2_666 ?
